data_7058441
loop_
_publ_author_name
'Wang, Yongsong'
'Zhang, Congcong'
'Zi, Guofu'
'Ding, Wanjian'
'Walter, Marc D.'

_publ_section_title
;
 Preparation of a potassium chloride bridged thorium phosphinidiide
 complex and its reactivity towards small organic molecules
;
_journal_issue 24
_journal_name_full 'New Journal of Chemistry'
_journal_page_first 9527
_journal_paper_doi 10.1039/C9NJ02269D
_journal_volume 43
_journal_year 2019
_chemical_formula_moiety 'C82 H130 Cl2 K2 P2 Th2, 2(C6 H6)'
_chemical_formula_sum 'C94 H142 Cl2 K2 P2 Th2'
_chemical_formula_weight 1947.19
_space_group_crystal_system monoclinic
_space_group_IT_number 14
_space_group_name_Hall '-P 2ybc'
_space_group_name_H-M_alt 'P 1 21/c 1'
_symmetry_space_group_name_Hall '-P 2ybc'
_symmetry_space_group_name_H-M 'P 1 21/c 1'
_atom_sites_solution_hydrogens geom
_audit_creation_date 2016-11-08
_audit_creation_method
;
Olex2 1.2
(compiled 2015.09.30 svn.r3233 for OlexSys, GUI svn.r5103)
;
_audit_update_record
;
2019-03-21 deposited with the CCDC.    2019-05-15 downloaded from the CCDC.
;
_cell_angle_alpha 90
_cell_angle_beta 92.147(3)
_cell_angle_gamma 90
_cell_formula_units_Z 2
_cell_length_a 11.5986(3)
_cell_length_b 19.4198(6)
_cell_length_c 20.5637(8)
_cell_measurement_reflns_used 5614
_cell_measurement_temperature 100.01(10)
_cell_measurement_theta_max 26.3490
_cell_measurement_theta_min 3.6140
_cell_volume 4628.6(3)
_computing_cell_refinement 'CrysAlisPro 1.171.39.6a (Rigaku OD, 2015)'
_computing_data_collection 'CrysAlisPro 1.171.39.6a (Rigaku OD, 2015)'
_computing_data_reduction 'CrysAlisPro 1.171.39.6a (Rigaku OD, 2015)'
_computing_molecular_graphics 'Olex2 (Dolomanov et al., 2009)'
_computing_publication_material 'Olex2 (Dolomanov et al., 2009)'
_computing_structure_refinement 'ShelXL (Sheldrick, 2015)'
_computing_structure_solution 'ShelXT (Sheldrick, 2015)'
_diffrn_ambient_environment N~2~
_diffrn_ambient_temperature 100.01(10)
_diffrn_detector 'CCD plate'
_diffrn_detector_area_resol_mean 5.3127
_diffrn_detector_type AtlasS2
_diffrn_measured_fraction_theta_full 0.998
_diffrn_measured_fraction_theta_max 0.828
_diffrn_measurement_details
;
List of Runs (angles in degrees, time in seconds):

  # Type    Start    End  Width  t~exp~   \w     \q     \k     \f   Frames
#--------------------------------------------------------------------------
  1  \w    -12.00  14.00   1.00    5.00    --  -11.04-103.00 -29.00   26
  2  \w    -18.00  88.00   1.00    5.00    --   12.61  77.00-180.00  106
  3  \w     12.00  87.00   1.00    5.00    --   12.61  37.00 -60.00   75
;
_diffrn_measurement_device 'four-circle diffractometer'
_diffrn_measurement_device_type 'SuperNova, Dual, Cu at home/near, AtlasS2'
_diffrn_measurement_method '\w scans'
_diffrn_orient_matrix_type 'CrysAlisPro convention (1999,Acta A55,543-557)'
_diffrn_orient_matrix_UB_11 -0.0134274000
_diffrn_orient_matrix_UB_12 0.0136009000
_diffrn_orient_matrix_UB_13 0.0308505000
_diffrn_orient_matrix_UB_21 0.0560472000
_diffrn_orient_matrix_UB_22 -0.0087621000
_diffrn_orient_matrix_UB_23 0.0122865000
_diffrn_orient_matrix_UB_31 0.0205334000
_diffrn_orient_matrix_UB_32 0.0327381000
_diffrn_orient_matrix_UB_33 -0.0094753000
_diffrn_radiation_monochromator mirror
_diffrn_radiation_probe x-ray
_diffrn_radiation_type MoK\a
_diffrn_radiation_wavelength 0.71073
_diffrn_reflns_av_R_equivalents 0.0563
_diffrn_reflns_av_unetI/netI 0.0932
_diffrn_reflns_Laue_measured_fraction_full 0.998
_diffrn_reflns_Laue_measured_fraction_max 0.828
_diffrn_reflns_limit_h_max 15
_diffrn_reflns_limit_h_min -16
_diffrn_reflns_limit_k_max 19
_diffrn_reflns_limit_k_min -25
_diffrn_reflns_limit_l_max 26
_diffrn_reflns_limit_l_min -18
_diffrn_reflns_number 25377
_diffrn_reflns_point_group_measured_fraction_full 0.998
_diffrn_reflns_point_group_measured_fraction_max 0.828
_diffrn_reflns_theta_full 26.000
_diffrn_reflns_theta_max 29.863
_diffrn_reflns_theta_min 3.300
_diffrn_source 'micro-focus sealed X-ray tube'
_diffrn_source_type 'SuperNova (Mo) X-ray Source'
_exptl_absorpt_coefficient_mu 3.433
_exptl_absorpt_correction_T_max 1.00000
_exptl_absorpt_correction_T_min 0.85238
_exptl_absorpt_correction_type multi-scan
_exptl_absorpt_process_details
;
CrysAlisPro 1.171.39.6a (Rigaku Oxford Diffraction, 2015)
Empirical absorption correction using spherical harmonics,
 implemented in SCALE3 ABSPACK scaling algorithm.
;
_exptl_crystal_colour 'pale yellow'
_exptl_crystal_density_diffrn 1.397
_exptl_crystal_description block
_exptl_crystal_F_000 1976
_exptl_crystal_size_max 0.2
_exptl_crystal_size_mid 0.15
_exptl_crystal_size_min 0.1
_refine_diff_density_max 1.129
_refine_diff_density_min -0.947
_refine_diff_density_rms 0.181
_refine_ls_extinction_method none
_refine_ls_goodness_of_fit_ref 1.013
_refine_ls_hydrogen_treatment constr
_refine_ls_matrix_type full
_refine_ls_number_parameters 466
_refine_ls_number_reflns 11042
_refine_ls_number_restraints 0
_refine_ls_restrained_S_all 1.013
_refine_ls_R_factor_all 0.0709
_refine_ls_R_factor_gt 0.0473
_refine_ls_shift/su_max 0.001
_refine_ls_shift/su_mean 0.000
_refine_ls_structure_factor_coef Fsqd
_refine_ls_weighting_details 'w=1/[\s^2^(Fo^2^)+(0.0082P)^2^] where P=(Fo^2^+2Fc^2^)/3'
_refine_ls_weighting_scheme calc
_refine_ls_wR_factor_gt 0.0635
_refine_ls_wR_factor_ref 0.0708
_reflns_Friedel_coverage 0.000
_reflns_number_gt 8487
_reflns_number_total 11042
_reflns_threshold_expression 'I > 2\s(I)'
_cod_data_source_file c9nj02269d2.cif
_cod_data_source_block compound2
_cod_depositor_comments 'Adding full bibliography for 7058431--7058443.cif.'
_cod_database_code 7058441
_chemical_oxdiff_formula c1h1P1Cl1K1Th1
_shelx_space_group_comment
;
The symmetry employed for this shelxl refinement is uniquely defined
by the following loop, which should always be used as a source of
symmetry information in preference to the above space-group names.
They are only intended as comments.
;
_reflns_odcompleteness_completeness 99.75
_reflns_odcompleteness_iscentric 1
_reflns_odcompleteness_theta 26.32
_olex2_refinement_description
;
1. Fixed Uiso
 At 1.2 times of:
  All C(H) groups
 At 1.5 times of:
  All C(H,H,H) groups
2.a Ternary CH refined with riding coordinates:
 C33(H33), C36(H36), C39(H39)
2.b Aromatic/amide H refined with riding coordinates:
 C2(H2), C4(H4), C5(H5), C15(H15), C17(H17), C18(H18), C29(H29), C31(H31),
 C42(H42), C43(H43), C44(H44), C45(H45), C46(H46), C47(H47)
2.c Fitted hexagon refined as free rotating group:
 C42(C43,C44,C45,C46,C47)
2.d Idealised Me refined as rotating group:
 C7(H7A,H7B,H7C), C8(H8A,H8B,H8C), C9(H9A,H9B,H9C), C11(H11A,H11B,H11C),
 C12(H12A,H12B,H12C), C13(H13A,H13B,H13C), C20(H20A,H20B,H20C), C21(H21A,H21B,
 H21C), C22(H22A,H22B,H22C), C24(H24A,H24B,H24C), C25(H25A,H25B,H25C), C26(H26A,
 H26B,H26C), C34(H34A,H34B,H34C), C35(H35A,H35B,H35C), C37(H37A,H37B,H37C),
 C38(H38A,H38B,H38C), C40(H40A,H40B,H40C), C41(H41A,H41B,H41C)
;
_shelx_shelxl_version_number 2014/7
_olex2_submission_special_instructions 'No special instructions were received'
_oxdiff_exptl_absorpt_empirical_details
;
Empirical correction (ABSPACK) includes:
- Absorption correction using spherical harmonics
- Frame scaling
;
_oxdiff_exptl_absorpt_empirical_full_max 1.461
_oxdiff_exptl_absorpt_empirical_full_min 0.817

loop_
_space_group_symop_operation_xyz
'x, y, z'
'-x, y+1/2, -z+1/2'
'-x, -y, -z'
'x, -y-1/2, z-1/2'

loop_
_atom_site_label
_atom_site_type_symbol
_atom_site_fract_x
_atom_site_fract_y
_atom_site_fract_z
_atom_site_U_iso_or_equiv
_atom_site_adp_type
_atom_site_occupancy
_atom_site_site_symmetry_order
_atom_site_calc_flag
_atom_site_refinement_flags_posn
Th1 Th 0.51447(2) 0.24254(2) 0.44089(2) 0.00884(5) Uani 1 1 d .
K1 K 0.43126(11) 0.41418(5) 0.55769(6) 0.0304(3) Uani 1 1 d .
Cl1 Cl 0.50149(9) 0.26472(5) 0.57160(5) 0.0156(2) Uani 1 1 d .
P1 P 0.54570(10) 0.37557(5) 0.41974(6) 0.0115(3) Uani 1 1 d .
C1 C 0.2836(4) 0.2372(2) 0.3870(2) 0.0123(10) Uani 1 1 d .
C2 C 0.2693(4) 0.21958(19) 0.4527(2) 0.0128(10) Uani 1 1 d .
H2 H 0.2342 0.2473 0.4831 0.015 Uiso 1 1 calc R
C3 C 0.3164(4) 0.1533(2) 0.4656(2) 0.0106(10) Uani 1 1 d .
C4 C 0.3650(4) 0.1313(2) 0.4073(2) 0.0139(10) Uani 1 1 d .
H4 H 0.4028 0.0897 0.4015 0.017 Uiso 1 1 calc R
C5 C 0.3472(4) 0.1822(2) 0.3592(2) 0.0127(10) Uani 1 1 d .
H5 H 0.3724 0.1803 0.3168 0.015 Uiso 1 1 calc R
C6 C 0.2204(4) 0.2944(2) 0.3490(3) 0.0179(11) Uani 1 1 d .
C7 C 0.2083(4) 0.3597(2) 0.3909(3) 0.0232(12) Uani 1 1 d .
H7A H 0.1729 0.3479 0.4309 0.035 Uiso 1 1 calc GR
H7B H 0.1613 0.3928 0.3676 0.035 Uiso 1 1 calc GR
H7C H 0.2833 0.3790 0.4004 0.035 Uiso 1 1 calc GR
C8 C 0.0985(4) 0.2670(2) 0.3307(3) 0.0264(13) Uani 1 1 d .
H8A H 0.1048 0.2254 0.3058 0.040 Uiso 1 1 calc GR
H8B H 0.0569 0.3009 0.3053 0.040 Uiso 1 1 calc GR
H8C H 0.0581 0.2576 0.3696 0.040 Uiso 1 1 calc GR
C9 C 0.2805(4) 0.3126(2) 0.2866(2) 0.0223(12) Uani 1 1 d .
H9A H 0.3575 0.3281 0.2971 0.033 Uiso 1 1 calc GR
H9B H 0.2383 0.3485 0.2641 0.033 Uiso 1 1 calc GR
H9C H 0.2834 0.2727 0.2592 0.033 Uiso 1 1 calc GR
C10 C 0.3013(4) 0.1085(2) 0.5257(2) 0.0132(10) Uani 1 1 d .
C11 C 0.2565(4) 0.1492(2) 0.5830(2) 0.0178(11) Uani 1 1 d .
H11A H 0.3106 0.1848 0.5950 0.027 Uiso 1 1 calc GR
H11B H 0.2473 0.1189 0.6193 0.027 Uiso 1 1 calc GR
H11C H 0.1834 0.1695 0.5708 0.027 Uiso 1 1 calc GR
C12 C 0.2132(4) 0.0516(2) 0.5074(2) 0.0216(12) Uani 1 1 d .
H12A H 0.1413 0.0723 0.4934 0.032 Uiso 1 1 calc GR
H12B H 0.2014 0.0230 0.5446 0.032 Uiso 1 1 calc GR
H12C H 0.2421 0.0241 0.4728 0.032 Uiso 1 1 calc GR
C13 C 0.4156(4) 0.0738(2) 0.5470(2) 0.0212(12) Uani 1 1 d .
H13A H 0.4472 0.0506 0.5104 0.032 Uiso 1 1 calc GR
H13B H 0.4020 0.0410 0.5808 0.032 Uiso 1 1 calc GR
H13C H 0.4691 0.1081 0.5630 0.032 Uiso 1 1 calc GR
C14 C 0.7348(4) 0.1809(2) 0.4696(2) 0.0135(10) Uani 1 1 d .
C15 C 0.7545(4) 0.2292(2) 0.4187(2) 0.0120(10) Uani 1 1 d .
H15 H 0.7985 0.2690 0.4233 0.014 Uiso 1 1 calc R
C16 C 0.6971(4) 0.2073(2) 0.3604(2) 0.0111(10) Uani 1 1 d .
C17 C 0.6394(4) 0.1458(2) 0.3757(2) 0.0135(10) Uani 1 1 d .
H17 H 0.5944 0.1197 0.3466 0.016 Uiso 1 1 calc R
C18 C 0.6607(4) 0.13021(19) 0.4414(2) 0.0114(10) Uani 1 1 d .
H18 H 0.6308 0.0926 0.4631 0.014 Uiso 1 1 calc R
C19 C 0.7988(4) 0.1774(2) 0.5352(2) 0.0144(10) Uani 1 1 d .
C20 C 0.7324(4) 0.1373(2) 0.5855(2) 0.0166(11) Uani 1 1 d .
H20A H 0.6622 0.1612 0.5943 0.025 Uiso 1 1 calc GR
H20B H 0.7789 0.1333 0.6250 0.025 Uiso 1 1 calc GR
H20C H 0.7145 0.0922 0.5690 0.025 Uiso 1 1 calc GR
C21 C 0.9144(4) 0.1397(2) 0.5248(2) 0.0207(12) Uani 1 1 d .
H21A H 0.8991 0.0942 0.5085 0.031 Uiso 1 1 calc GR
H21B H 0.9575 0.1368 0.5655 0.031 Uiso 1 1 calc GR
H21C H 0.9582 0.1648 0.4940 0.031 Uiso 1 1 calc GR
C22 C 0.8267(4) 0.2491(2) 0.5619(2) 0.0214(11) Uani 1 1 d .
H22A H 0.8688 0.2745 0.5305 0.032 Uiso 1 1 calc GR
H22B H 0.8727 0.2450 0.6015 0.032 Uiso 1 1 calc GR
H22C H 0.7563 0.2728 0.5705 0.032 Uiso 1 1 calc GR
C23 C 0.7077(4) 0.2373(2) 0.2923(2) 0.0137(10) Uani 1 1 d .
C24 C 0.7648(4) 0.3086(2) 0.2943(2) 0.0221(12) Uani 1 1 d .
H24A H 0.7180 0.3399 0.3180 0.033 Uiso 1 1 calc GR
H24B H 0.7724 0.3253 0.2507 0.033 Uiso 1 1 calc GR
H24C H 0.8398 0.3053 0.3154 0.033 Uiso 1 1 calc GR
C25 C 0.7839(4) 0.1887(2) 0.2532(2) 0.0222(12) Uani 1 1 d .
H25A H 0.8590 0.1854 0.2743 0.033 Uiso 1 1 calc GR
H25B H 0.7912 0.2066 0.2100 0.033 Uiso 1 1 calc GR
H25C H 0.7492 0.1439 0.2509 0.033 Uiso 1 1 calc GR
C26 C 0.5899(4) 0.2433(2) 0.2566(2) 0.0249(12) Uani 1 1 d .
H26A H 0.5522 0.1993 0.2563 0.037 Uiso 1 1 calc GR
H26B H 0.6003 0.2581 0.2127 0.037 Uiso 1 1 calc GR
H26C H 0.5434 0.2763 0.2785 0.037 Uiso 1 1 calc GR
C27 C 0.6371(4) 0.44425(19) 0.3872(2) 0.0099(10) Uani 1 1 d .
C28 C 0.7438(4) 0.4625(2) 0.4187(2) 0.0112(10) Uani 1 1 d .
C29 C 0.8061(4) 0.5195(2) 0.3966(2) 0.0130(10) Uani 1 1 d .
H29 H 0.8746 0.5316 0.4186 0.016 Uiso 1 1 calc R
C30 C 0.7687(4) 0.5583(2) 0.3430(2) 0.0142(10) Uani 1 1 d .
C31 C 0.6682(4) 0.5375(2) 0.3102(2) 0.0158(11) Uani 1 1 d .
H31 H 0.6438 0.5613 0.2730 0.019 Uiso 1 1 calc R
C32 C 0.6020(4) 0.4820(2) 0.3312(2) 0.0133(10) Uani 1 1 d .
C33 C 0.7946(4) 0.4225(2) 0.4767(2) 0.0170(11) Uani 1 1 d .
H33 H 0.7529 0.3787 0.4787 0.020 Uiso 1 1 calc R
C34 C 0.7762(4) 0.4607(2) 0.5401(2) 0.0274(13) Uani 1 1 d .
H34A H 0.8201 0.5025 0.5408 0.041 Uiso 1 1 calc GR
H34B H 0.8009 0.4322 0.5761 0.041 Uiso 1 1 calc GR
H34C H 0.6958 0.4713 0.5434 0.041 Uiso 1 1 calc GR
C35 C 0.9229(4) 0.4055(2) 0.4684(3) 0.0213(12) Uani 1 1 d .
H35A H 0.9310 0.3787 0.4296 0.032 Uiso 1 1 calc GR
H35B H 0.9517 0.3798 0.5054 0.032 Uiso 1 1 calc GR
H35C H 0.9659 0.4475 0.4650 0.032 Uiso 1 1 calc GR
C36 C 0.8343(4) 0.6213(2) 0.3209(2) 0.0166(11) Uani 1 1 d .
H36 H 0.8121 0.6300 0.2752 0.020 Uiso 1 1 calc R
C37 C 0.9656(4) 0.6128(2) 0.3260(3) 0.0240(12) Uani 1 1 d .
H37A H 0.9897 0.6058 0.3707 0.036 Uiso 1 1 calc GR
H37B H 1.0018 0.6534 0.3098 0.036 Uiso 1 1 calc GR
H37C H 0.9878 0.5737 0.3007 0.036 Uiso 1 1 calc GR
C38 C 0.7998(5) 0.6843(2) 0.3607(3) 0.0331(15) Uani 1 1 d .
H38A H 0.7180 0.6915 0.3555 0.050 Uiso 1 1 calc GR
H38B H 0.8397 0.7242 0.3456 0.050 Uiso 1 1 calc GR
H38C H 0.8200 0.6767 0.4058 0.050 Uiso 1 1 calc GR
C39 C 0.4935(4) 0.4634(2) 0.2918(3) 0.0259(13) Uani 1 1 d .
H39 H 0.4648 0.4202 0.3098 0.031 Uiso 1 1 calc R
C40 C 0.3989(5) 0.5172(3) 0.2997(3) 0.0545(19) Uani 1 1 d .
H40A H 0.3824 0.5216 0.3449 0.082 Uiso 1 1 calc GR
H40B H 0.3304 0.5032 0.2756 0.082 Uiso 1 1 calc GR
H40C H 0.4245 0.5608 0.2836 0.082 Uiso 1 1 calc GR
C41 C 0.5129(5) 0.4507(3) 0.2209(3) 0.0454(17) Uani 1 1 d .
H41A H 0.5369 0.4926 0.2009 0.068 Uiso 1 1 calc GR
H41B H 0.4424 0.4349 0.1999 0.068 Uiso 1 1 calc GR
H41C H 0.5716 0.4163 0.2168 0.068 Uiso 1 1 calc GR
C42 C 0.8705(3) 0.5218(2) 0.17658(19) 0.0341(14) Uani 1 1 d .
H42 H 0.7905 0.5256 0.1760 0.041 Uiso 1 1 calc R
C43 C 0.9245(4) 0.46705(16) 0.20890(17) 0.051(2) Uani 1 1 d G
H43 H 0.8808 0.4343 0.2299 0.061 Uiso 1 1 calc R
C44 C 1.0440(5) 0.46125(18) 0.20980(19) 0.060(2) Uani 1 1 d G
H44 H 1.0802 0.4247 0.2314 0.072 Uiso 1 1 calc R
C45 C 1.1095(3) 0.5101(3) 0.1784(2) 0.058(2) Uani 1 1 d G
H45 H 1.1894 0.5063 0.1790 0.069 Uiso 1 1 calc R
C46 C 1.0554(3) 0.5648(2) 0.14605(18) 0.0434(17) Uani 1 1 d G
H46 H 1.0992 0.5976 0.1250 0.052 Uiso 1 1 calc R
C47 C 0.9359(4) 0.57065(15) 0.14515(17) 0.0361(15) Uani 1 1 d G
H47 H 0.8998 0.6073 0.1235 0.043 Uiso 1 1 calc R

loop_
_atom_site_aniso_label
_atom_site_aniso_U_11
_atom_site_aniso_U_22
_atom_site_aniso_U_33
_atom_site_aniso_U_23
_atom_site_aniso_U_13
_atom_site_aniso_U_12
Th1 0.00875(8) 0.00837(8) 0.00949(9) -0.00012(7) 0.00154(6) 0.00035(7)
K1 0.0472(8) 0.0163(5) 0.0293(8) 0.0003(5) 0.0227(6) 0.0066(5)
Cl1 0.0196(6) 0.0156(5) 0.0117(6) 0.0010(4) 0.0024(5) 0.0022(5)
P1 0.0120(6) 0.0111(5) 0.0115(7) 0.0016(5) 0.0014(5) -0.0006(5)
C1 0.007(2) 0.012(2) 0.017(3) -0.0004(19) -0.0016(19) -0.0042(19)
C2 0.007(2) 0.010(2) 0.021(3) -0.0015(18) 0.004(2) 0.0006(18)
C3 0.007(2) 0.014(2) 0.011(3) 0.0003(18) 0.003(2) -0.0030(19)
C4 0.014(3) 0.011(2) 0.017(3) -0.0013(18) 0.002(2) 0.0004(19)
C5 0.006(2) 0.018(2) 0.014(3) -0.0017(19) 0.002(2) -0.0028(19)
C6 0.010(3) 0.016(2) 0.027(3) 0.003(2) -0.009(2) -0.002(2)
C7 0.019(3) 0.018(2) 0.033(4) 0.006(2) -0.001(3) 0.006(2)
C8 0.013(3) 0.028(3) 0.038(4) 0.011(2) -0.011(2) 0.000(2)
C9 0.017(3) 0.020(2) 0.029(3) 0.008(2) -0.004(2) 0.003(2)
C10 0.012(3) 0.013(2) 0.014(3) 0.0031(18) 0.001(2) 0.001(2)
C11 0.020(3) 0.017(2) 0.017(3) 0.0012(19) 0.007(2) -0.004(2)
C12 0.021(3) 0.015(2) 0.028(3) -0.002(2) 0.002(2) -0.003(2)
C13 0.027(3) 0.019(2) 0.018(3) 0.004(2) 0.003(2) -0.003(2)
C14 0.015(3) 0.011(2) 0.015(3) 0.0000(18) 0.001(2) 0.0049(19)
C15 0.009(2) 0.010(2) 0.017(3) -0.0005(18) 0.004(2) 0.0006(19)
C16 0.008(2) 0.012(2) 0.014(3) -0.0028(18) 0.004(2) 0.0045(19)
C17 0.011(2) 0.014(2) 0.016(3) -0.0039(19) 0.000(2) 0.003(2)
C18 0.019(3) 0.008(2) 0.008(3) 0.0029(17) -0.003(2) 0.0029(19)
C19 0.013(3) 0.019(2) 0.011(3) 0.0014(19) 0.001(2) 0.003(2)
C20 0.016(3) 0.019(2) 0.015(3) 0.0042(19) -0.001(2) 0.004(2)
C21 0.013(3) 0.028(3) 0.021(3) 0.003(2) -0.005(2) 0.005(2)
C22 0.028(3) 0.023(2) 0.012(3) 0.001(2) -0.008(2) -0.003(2)
C23 0.015(2) 0.018(2) 0.008(2) -0.0043(19) 0.0044(19) 0.001(2)
C24 0.026(3) 0.025(3) 0.016(3) 0.006(2) 0.005(2) 0.003(2)
C25 0.025(3) 0.025(3) 0.017(3) 0.002(2) 0.008(2) 0.010(2)
C26 0.023(3) 0.031(3) 0.022(3) 0.008(2) 0.001(2) 0.001(2)
C27 0.011(2) 0.007(2) 0.012(3) -0.0010(17) 0.004(2) 0.0029(18)
C28 0.011(2) 0.014(2) 0.008(3) -0.0004(18) 0.001(2) -0.0016(19)
C29 0.006(2) 0.016(2) 0.017(3) -0.0004(19) 0.001(2) -0.0016(19)
C30 0.015(3) 0.011(2) 0.017(3) 0.0008(18) 0.007(2) -0.003(2)
C31 0.023(3) 0.012(2) 0.013(3) 0.0032(18) 0.005(2) 0.001(2)
C32 0.019(3) 0.008(2) 0.012(3) -0.0011(18) -0.001(2) -0.002(2)
C33 0.018(3) 0.014(2) 0.018(3) 0.0038(19) -0.003(2) -0.002(2)
C34 0.025(3) 0.041(3) 0.016(3) 0.006(2) -0.003(2) 0.003(3)
C35 0.018(3) 0.018(2) 0.027(3) 0.007(2) -0.009(2) -0.002(2)
C36 0.020(3) 0.012(2) 0.019(3) 0.0036(19) 0.004(2) -0.005(2)
C37 0.019(3) 0.024(3) 0.029(3) 0.001(2) 0.001(2) -0.011(2)
C38 0.036(4) 0.013(2) 0.053(4) 0.000(2) 0.026(3) 0.003(2)
C39 0.025(3) 0.026(3) 0.026(4) 0.012(2) -0.009(3) -0.014(2)
C40 0.018(3) 0.105(5) 0.039(5) -0.001(4) -0.011(3) 0.004(3)
C41 0.052(4) 0.043(3) 0.039(5) -0.012(3) -0.017(3) 0.000(3)
C42 0.019(3) 0.059(4) 0.024(4) -0.017(3) 0.002(3) -0.005(3)
C43 0.105(6) 0.026(3) 0.021(4) -0.002(3) -0.002(4) -0.036(4)
C44 0.101(6) 0.042(4) 0.035(5) -0.023(3) -0.036(4) 0.043(4)
C45 0.018(3) 0.102(6) 0.053(5) -0.051(4) -0.008(3) 0.016(4)
C46 0.055(5) 0.057(4) 0.019(4) -0.012(3) 0.008(3) -0.023(4)
C47 0.057(4) 0.027(3) 0.023(4) -0.006(2) -0.008(3) 0.009(3)

loop_
_atom_type_symbol
_atom_type_description
_atom_type_scat_dispersion_real
_atom_type_scat_dispersion_imag
_atom_type_scat_source
C C 0.0033 0.0016 'International Tables Vol C Tables 4.2.6.8 and 6.1.1.4'
H H 0.0000 0.0000 'International Tables Vol C Tables 4.2.6.8 and 6.1.1.4'
Cl Cl 0.1484 0.1585 'International Tables Vol C Tables 4.2.6.8 and 6.1.1.4'
K K 0.2009 0.2494 'International Tables Vol C Tables 4.2.6.8 and 6.1.1.4'
P P 0.1023 0.0942 'International Tables Vol C Tables 4.2.6.8 and 6.1.1.4'
Th Th -7.2400 8.8979 'International Tables Vol C Tables 4.2.6.8 and 6.1.1.4'

loop_
_geom_angle_atom_site_label_1
_geom_angle_atom_site_label_2
_geom_angle_atom_site_label_3
_geom_angle
_geom_angle_site_symmetry_1
_geom_angle_site_symmetry_3
Cl1 Th1 C1 107.54(10) . .
Cl1 Th1 C2 81.46(10) . .
Cl1 Th1 C3 81.39(9) . .
Cl1 Th1 C4 107.68(10) . .
Cl1 Th1 C5 126.78(10) . .
Cl1 Th1 C14 86.85(10) . .
Cl1 Th1 C15 105.19(10) . .
Cl1 Th1 C16 133.30(10) . .
Cl1 Th1 C17 129.53(10) . .
Cl1 Th1 C18 100.21(9) . .
P1 Th1 Cl1 91.19(3) . .
P1 Th1 C1 95.96(8) . .
P1 Th1 C2 107.74(8) . .
P1 Th1 C3 135.81(8) . .
P1 Th1 C4 142.06(9) . .
P1 Th1 C5 114.15(9) . .
P1 Th1 C14 108.39(9) . .
P1 Th1 C15 85.54(8) . .
P1 Th1 C16 91.71(8) . .
P1 Th1 C17 120.55(9) . .
P1 Th1 C18 133.12(10) . .
C1 Th1 C2 28.31(12) . .
C1 Th1 C3 47.06(12) . .
C1 Th1 C14 151.58(12) . .
C2 Th1 C3 28.15(11) . .
C4 Th1 C1 47.45(12) . .
C4 Th1 C2 46.44(12) . .
C4 Th1 C3 28.20(12) . .
C4 Th1 C14 105.31(12) . .
C4 Th1 C15 118.88(12) . .
C5 Th1 C1 29.33(11) . .
C5 Th1 C2 47.19(13) . .
C5 Th1 C3 47.37(13) . .
C5 Th1 C4 29.01(12) . .
C5 Th1 C14 123.07(12) . .
C5 Th1 C15 121.93(13) . .
C5 Th1 C16 93.75(13) . .
C14 Th1 C2 142.13(12) . .
C14 Th1 C3 114.54(12) . .
C15 Th1 C1 147.19(13) . .
C15 Th1 C2 165.25(11) . .
C15 Th1 C3 138.50(11) . .
C15 Th1 C14 28.98(12) . .
C16 Th1 C1 118.45(13) . .
C16 Th1 C2 140.60(13) . .
C16 Th1 C3 124.60(12) . .
C16 Th1 C4 97.93(13) . .
C16 Th1 C14 48.35(13) . .
C16 Th1 C15 28.89(12) . .
C17 Th1 C1 106.79(13) . .
C17 Th1 C2 118.18(12) . .
C17 Th1 C3 96.39(12) . .
C17 Th1 C4 71.95(13) . .
C17 Th1 C5 77.64(13) . .
C17 Th1 C14 48.13(13) . .
C17 Th1 C15 47.48(12) . .
C17 Th1 C16 29.28(12) . .
C17 Th1 C18 29.36(12) . .
C18 Th1 C1 122.54(12) . .
C18 Th1 C2 118.83(12) . .
C18 Th1 C3 90.99(12) . .
C18 Th1 C4 76.66(12) . .
C18 Th1 C5 94.80(12) . .
C18 Th1 C14 29.09(12) . .
C18 Th1 C15 47.58(12) . .
C18 Th1 C16 48.43(12) . .
Th1 K1 K1 101.20(4) . 3_666
Cl1 K1 Th1 39.94(2) . .
Cl1 K1 K1 132.26(5) . 3_666
Cl1 K1 P1 75.23(4) . .
Cl1 K1 C27 153.02(10) . 3_666
Cl1 K1 C28 151.27(9) . 3_666
Cl1 K1 C29 126.01(8) . 3_666
Cl1 K1 C30 107.44(8) . 3_666
Cl1 K1 C31 108.17(9) . 3_666
Cl1 K1 C32 126.73(9) . 3_666
P1 K1 Th1 38.61(2) . .
P1 K1 K1 62.64(3) . 3_666
C27 K1 Th1 167.04(9) 3_666 .
C27 K1 K1 68.21(8) 3_666 3_666
C27 K1 P1 129.94(9) 3_666 .
C27 K1 C28 26.10(11) 3_666 3_666
C27 K1 C29 45.64(11) 3_666 3_666
C27 K1 C30 54.08(11) 3_666 3_666
C27 K1 C31 46.16(11) 3_666 3_666
C28 K1 Th1 146.74(9) 3_666 .
C28 K1 K1 76.12(8) 3_666 3_666
C28 K1 P1 125.93(9) 3_666 .
C28 K1 C29 25.37(10) 3_666 3_666
C28 K1 C30 45.15(11) 3_666 3_666
C29 K1 Th1 134.17(8) 3_666 .
C29 K1 K1 100.64(8) 3_666 3_666
C29 K1 P1 136.66(10) 3_666 .
C30 K1 Th1 132.86(8) 3_666 .
C30 K1 K1 120.14(8) 3_666 3_666
C30 K1 P1 157.43(10) 3_666 .
C30 K1 C29 25.10(11) 3_666 3_666
C31 K1 Th1 145.60(8) 3_666 .
C31 K1 K1 113.01(8) 3_666 3_666
C31 K1 P1 175.43(9) 3_666 .
C31 K1 C28 52.12(11) 3_666 3_666
C31 K1 C29 43.86(12) 3_666 3_666
C31 K1 C30 25.25(11) 3_666 3_666
C32 K1 Th1 166.27(9) 3_666 .
C32 K1 K1 87.86(9) 3_666 3_666
C32 K1 P1 149.42(9) 3_666 .
C32 K1 C27 26.45(11) 3_666 3_666
C32 K1 C28 45.40(12) 3_666 3_666
C32 K1 C29 52.27(12) 3_666 3_666
C32 K1 C30 45.72(11) 3_666 3_666
C32 K1 C31 26.01(11) 3_666 3_666
Th1 Cl1 K1 94.75(4) . .
Th1 P1 K1 91.08(4) . .
C27 P1 Th1 148.12(14) . .
C27 P1 K1 114.04(14) . .
C2 C1 Th1 77.3(3) . .
C2 C1 C5 106.5(4) . .
C2 C1 C6 126.5(4) . .
C5 C1 Th1 72.1(2) . .
C5 C1 C6 125.6(4) . .
C6 C1 Th1 126.5(3) . .
Th1 C2 H2 115.0 . .
C1 C2 Th1 74.4(2) . .
C1 C2 H2 125.0 . .
C1 C2 C3 109.9(4) . .
C3 C2 Th1 77.5(2) . .
C3 C2 H2 125.0 . .
C2 C3 Th1 74.4(2) . .
C2 C3 C10 127.8(4) . .
C4 C3 Th1 72.1(2) . .
C4 C3 C2 106.2(4) . .
C4 C3 C10 125.3(4) . .
C10 C3 Th1 126.2(3) . .
Th1 C4 H4 113.9 . .
C3 C4 Th1 79.7(2) . .
C3 C4 H4 125.3 . .
C5 C4 Th1 73.1(2) . .
C5 C4 C3 109.4(4) . .
C5 C4 H4 125.3 . .
Th1 C5 H5 110.3 . .
C1 C5 Th1 78.6(2) . .
C1 C5 H5 126.1 . .
C4 C5 Th1 77.9(3) . .
C4 C5 C1 107.8(4) . .
C4 C5 H5 126.1 . .
C1 C6 C7 111.3(4) . .
C1 C6 C8 106.9(3) . .
C7 C6 C8 108.6(4) . .
C9 C6 C1 111.9(4) . .
C9 C6 C7 109.5(4) . .
C9 C6 C8 108.5(4) . .
C6 C7 H7A 109.5 . .
C6 C7 H7B 109.5 . .
C6 C7 H7C 109.5 . .
H7A C7 H7B 109.5 . .
H7A C7 H7C 109.5 . .
H7B C7 H7C 109.5 . .
C6 C8 H8A 109.5 . .
C6 C8 H8B 109.5 . .
C6 C8 H8C 109.5 . .
H8A C8 H8B 109.5 . .
H8A C8 H8C 109.5 . .
H8B C8 H8C 109.5 . .
C6 C9 H9A 109.5 . .
C6 C9 H9B 109.5 . .
C6 C9 H9C 109.5 . .
H9A C9 H9B 109.5 . .
H9A C9 H9C 109.5 . .
H9B C9 H9C 109.5 . .
C3 C10 C12 107.8(4) . .
C3 C10 C13 110.9(4) . .
C11 C10 C3 112.5(3) . .
C11 C10 C12 108.5(4) . .
C11 C10 C13 108.8(4) . .
C13 C10 C12 108.2(3) . .
C10 C11 H11A 109.5 . .
C10 C11 H11B 109.5 . .
C10 C11 H11C 109.5 . .
H11A C11 H11B 109.5 . .
H11A C11 H11C 109.5 . .
H11B C11 H11C 109.5 . .
C10 C12 H12A 109.5 . .
C10 C12 H12B 109.5 . .
C10 C12 H12C 109.5 . .
H12A C12 H12B 109.5 . .
H12A C12 H12C 109.5 . .
H12B C12 H12C 109.5 . .
C10 C13 H13A 109.5 . .
C10 C13 H13B 109.5 . .
C10 C13 H13C 109.5 . .
H13A C13 H13B 109.5 . .
H13A C13 H13C 109.5 . .
H13B C13 H13C 109.5 . .
C15 C14 Th1 75.0(2) . .
C15 C14 C19 126.5(4) . .
C18 C14 Th1 71.5(2) . .
C18 C14 C15 105.5(4) . .
C18 C14 C19 127.0(4) . .
C19 C14 Th1 127.2(3) . .
Th1 C15 H15 116.3 . .
C14 C15 Th1 76.1(3) . .
C14 C15 H15 125.0 . .
C16 C15 Th1 74.4(2) . .
C16 C15 C14 109.9(4) . .
C16 C15 H15 125.0 . .
C15 C16 Th1 76.7(3) . .
C15 C16 C23 127.7(4) . .
C17 C16 Th1 72.7(3) . .
C17 C16 C15 106.1(4) . .
C17 C16 C23 125.7(4) . .
C23 C16 Th1 122.3(3) . .
Th1 C17 H17 113.1 . .
C16 C17 Th1 78.1(2) . .
C16 C17 H17 125.3 . .
C18 C17 Th1 75.7(2) . .
C18 C17 C16 109.4(4) . .
C18 C17 H17 125.3 . .
Th1 C18 H18 112.5 . .
C14 C18 Th1 79.4(2) . .
C14 C18 H18 125.5 . .
C17 C18 Th1 74.9(2) . .
C17 C18 C14 109.1(4) . .
C17 C18 H18 125.5 . .
C14 C19 C20 112.6(4) . .
C14 C19 C21 107.2(4) . .
C14 C19 C22 111.7(4) . .
C20 C19 C21 108.3(3) . .
C20 C19 C22 109.1(4) . .
C22 C19 C21 107.9(4) . .
C19 C20 H20A 109.5 . .
C19 C20 H20B 109.5 . .
C19 C20 H20C 109.5 . .
H20A C20 H20B 109.5 . .
H20A C20 H20C 109.5 . .
H20B C20 H20C 109.5 . .
C19 C21 H21A 109.5 . .
C19 C21 H21B 109.5 . .
C19 C21 H21C 109.5 . .
H21A C21 H21B 109.5 . .
H21A C21 H21C 109.5 . .
H21B C21 H21C 109.5 . .
C19 C22 H22A 109.5 . .
C19 C22 H22B 109.5 . .
C19 C22 H22C 109.5 . .
H22A C22 H22B 109.5 . .
H22A C22 H22C 109.5 . .
H22B C22 H22C 109.5 . .
C16 C23 C24 111.7(4) . .
C16 C23 C25 108.3(3) . .
C16 C23 C26 111.5(4) . .
C24 C23 C25 108.1(4) . .
C26 C23 C24 108.7(4) . .
C26 C23 C25 108.4(4) . .
C23 C24 H24A 109.5 . .
C23 C24 H24B 109.5 . .
C23 C24 H24C 109.5 . .
H24A C24 H24B 109.5 . .
H24A C24 H24C 109.5 . .
H24B C24 H24C 109.5 . .
C23 C25 H25A 109.5 . .
C23 C25 H25B 109.5 . .
C23 C25 H25C 109.5 . .
H25A C25 H25B 109.5 . .
H25A C25 H25C 109.5 . .
H25B C25 H25C 109.5 . .
C23 C26 H26A 109.5 . .
C23 C26 H26B 109.5 . .
C23 C26 H26C 109.5 . .
H26A C26 H26B 109.5 . .
H26A C26 H26C 109.5 . .
H26B C26 H26C 109.5 . .
P1 C27 K1 110.56(18) . 3_666
C28 C27 K1 80.9(2) . 3_666
C28 C27 P1 121.1(3) . .
C32 C27 K1 76.5(2) . 3_666
C32 C27 P1 121.3(3) . .
C32 C27 C28 117.5(4) . .
C27 C28 K1 73.0(2) . 3_666
C27 C28 C33 122.3(4) . .
C29 C28 K1 78.2(2) . 3_666
C29 C28 C27 119.9(4) . .
C29 C28 C33 117.8(4) . .
C33 C28 K1 119.6(3) . 3_666
K1 C29 H29 118.8 3_666 .
C28 C29 K1 76.4(3) . 3_666
C28 C29 H29 118.9 . .
C30 C29 K1 76.7(3) . 3_666
C30 C29 C28 122.3(4) . .
C30 C29 H29 118.9 . .
C29 C30 K1 78.2(3) . 3_666
C29 C30 C36 121.9(4) . .
C31 C30 K1 75.0(3) . 3_666
C31 C30 C29 117.3(4) . .
C31 C30 C36 120.7(4) . .
C36 C30 K1 116.1(3) . 3_666
K1 C31 H31 117.0 3_666 .
C30 C31 K1 79.8(3) . 3_666
C30 C31 H31 118.8 . .
C30 C31 C32 122.4(4) . .
C32 C31 K1 74.9(3) . 3_666
C32 C31 H31 118.8 . .
C27 C32 K1 77.0(3) . 3_666
C27 C32 C39 121.3(4) . .
C31 C32 K1 79.0(3) . 3_666
C31 C32 C27 120.4(4) . .
C31 C32 C39 118.3(4) . .
C39 C32 K1 115.3(3) . 3_666
C28 C33 H33 107.5 . .
C28 C33 C35 111.7(4) . .
C34 C33 C28 111.1(4) . .
C34 C33 H33 107.5 . .
C34 C33 C35 111.5(4) . .
C35 C33 H33 107.5 . .
C33 C34 H34A 109.5 . .
C33 C34 H34B 109.5 . .
C33 C34 H34C 109.5 . .
H34A C34 H34B 109.5 . .
H34A C34 H34C 109.5 . .
H34B C34 H34C 109.5 . .
C33 C35 H35A 109.5 . .
C33 C35 H35B 109.5 . .
C33 C35 H35C 109.5 . .
H35A C35 H35B 109.5 . .
H35A C35 H35C 109.5 . .
H35B C35 H35C 109.5 . .
C30 C36 H36 108.0 . .
C30 C36 C37 113.6(4) . .
C30 C36 C38 109.9(4) . .
C37 C36 H36 108.0 . .
C37 C36 C38 109.1(4) . .
C38 C36 H36 108.0 . .
C36 C37 H37A 109.5 . .
C36 C37 H37B 109.5 . .
C36 C37 H37C 109.5 . .
H37A C37 H37B 109.5 . .
H37A C37 H37C 109.5 . .
H37B C37 H37C 109.5 . .
C36 C38 H38A 109.5 . .
C36 C38 H38B 109.5 . .
C36 C38 H38C 109.5 . .
H38A C38 H38B 109.5 . .
H38A C38 H38C 109.5 . .
H38B C38 H38C 109.5 . .
C32 C39 H39 106.8 . .
C32 C39 C40 111.4(4) . .
C40 C39 H39 106.8 . .
C41 C39 C32 114.0(5) . .
C41 C39 H39 106.8 . .
C41 C39 C40 110.5(5) . .
C39 C40 H40A 109.5 . .
C39 C40 H40B 109.5 . .
C39 C40 H40C 109.5 . .
H40A C40 H40B 109.5 . .
H40A C40 H40C 109.5 . .
H40B C40 H40C 109.5 . .
C39 C41 H41A 109.5 . .
C39 C41 H41B 109.5 . .
C39 C41 H41C 109.5 . .
H41A C41 H41B 109.5 . .
H41A C41 H41C 109.5 . .
H41B C41 H41C 109.5 . .
C43 C42 H42 120.0 . .
C43 C42 C47 120.0 . .
C47 C42 H42 120.0 . .
C42 C43 H43 120.0 . .
C44 C43 C42 120.0 . .
C44 C43 H43 120.0 . .
C43 C44 H44 120.0 . .
C45 C44 C43 120.0 . .
C45 C44 H44 120.0 . .
C44 C45 H45 120.0 . .
C44 C45 C46 120.0 . .
C46 C45 H45 120.0 . .
C45 C46 H46 120.0 . .
C47 C46 C45 120.0 . .
C47 C46 H46 120.0 . .
C42 C47 H47 120.0 . .
C46 C47 C42 120.0 . .
C46 C47 H47 120.0 . .

loop_
_geom_bond_atom_site_label_1
_geom_bond_atom_site_label_2
_geom_bond_distance
_geom_bond_site_symmetry_2
Th1 Cl1 2.7319(11) .
Th1 P1 2.6469(10) .
Th1 C1 2.861(4) .
Th1 C2 2.897(4) .
Th1 C3 2.937(4) .
Th1 C4 2.839(4) .
Th1 C5 2.778(4) .
Th1 C14 2.864(4) .
Th1 C15 2.849(4) .
Th1 C16 2.820(4) .
Th1 C17 2.752(4) .
Th1 C18 2.763(4) .
K1 K1 4.423(2) 3_666
K1 Cl1 3.0252(14) .
K1 P1 3.2640(17) .
K1 C27 3.089(4) 3_666
K1 C28 3.188(4) 3_666
K1 C29 3.212(4) 3_666
K1 C30 3.193(5) 3_666
K1 C31 3.134(5) 3_666
K1 C32 3.083(4) 3_666
P1 C27 1.845(4) .
C1 C2 1.409(6) .
C1 C5 1.430(6) .
C1 C6 1.530(6) .
C2 H2 0.9300 .
C2 C3 1.419(5) .
C3 C4 1.410(6) .
C3 C10 1.527(6) .
C4 H4 0.9300 .
C4 C5 1.408(6) .
C5 H5 0.9300 .
C6 C7 1.543(6) .
C6 C8 1.544(6) .
C6 C9 1.525(7) .
C7 H7A 0.9600 .
C7 H7B 0.9600 .
C7 H7C 0.9600 .
C8 H8A 0.9600 .
C8 H8B 0.9600 .
C8 H8C 0.9600 .
C9 H9A 0.9600 .
C9 H9B 0.9600 .
C9 H9C 0.9600 .
C10 C11 1.527(6) .
C10 C12 1.542(6) .
C10 C13 1.536(6) .
C11 H11A 0.9600 .
C11 H11B 0.9600 .
C11 H11C 0.9600 .
C12 H12A 0.9600 .
C12 H12B 0.9600 .
C12 H12C 0.9600 .
C13 H13A 0.9600 .
C13 H13B 0.9600 .
C13 H13C 0.9600 .
C14 C15 1.429(6) .
C14 C18 1.416(6) .
C14 C19 1.517(6) .
C15 H15 0.9300 .
C15 C16 1.414(6) .
C16 C17 1.410(6) .
C16 C23 1.526(6) .
C17 H17 0.9300 .
C17 C18 1.397(6) .
C18 H18 0.9300 .
C19 C20 1.526(6) .
C19 C21 1.550(6) .
C19 C22 1.527(6) .
C20 H20A 0.9600 .
C20 H20B 0.9600 .
C20 H20C 0.9600 .
C21 H21A 0.9600 .
C21 H21B 0.9600 .
C21 H21C 0.9600 .
C22 H22A 0.9600 .
C22 H22B 0.9600 .
C22 H22C 0.9600 .
C23 C24 1.536(6) .
C23 C25 1.539(6) .
C23 C26 1.531(6) .
C24 H24A 0.9600 .
C24 H24B 0.9600 .
C24 H24C 0.9600 .
C25 H25A 0.9600 .
C25 H25B 0.9600 .
C25 H25C 0.9600 .
C26 H26A 0.9600 .
C26 H26B 0.9600 .
C26 H26C 0.9600 .
C27 K1 3.089(4) 3_666
C27 C28 1.421(6) .
C27 C32 1.412(6) .
C28 K1 3.188(4) 3_666
C28 C29 1.406(6) .
C28 C33 1.522(6) .
C29 K1 3.211(4) 3_666
C29 H29 0.9300 .
C29 C30 1.392(6) .
C30 K1 3.193(5) 3_666
C30 C31 1.384(6) .
C30 C36 1.519(6) .
C31 K1 3.134(5) 3_666
C31 H31 0.9300 .
C31 C32 1.400(6) .
C32 K1 3.083(4) 3_666
C32 C39 1.515(6) .
C33 H33 0.9800 .
C33 C34 1.522(7) .
C33 C35 1.540(6) .
C34 H34A 0.9600 .
C34 H34B 0.9600 .
C34 H34C 0.9600 .
C35 H35A 0.9600 .
C35 H35B 0.9600 .
C35 H35C 0.9600 .
C36 H36 0.9800 .
C36 C37 1.532(6) .
C36 C38 1.534(6) .
C37 H37A 0.9600 .
C37 H37B 0.9600 .
C37 H37C 0.9600 .
C38 H38A 0.9600 .
C38 H38B 0.9600 .
C38 H38C 0.9600 .
C39 H39 0.9800 .
C39 C40 1.528(7) .
C39 C41 1.503(7) .
C40 H40A 0.9600 .
C40 H40B 0.9600 .
C40 H40C 0.9600 .
C41 H41A 0.9600 .
C41 H41B 0.9600 .
C41 H41C 0.9600 .
C42 H42 0.9300 .
C42 C43 1.3900 .
C42 C47 1.3900 .
C43 H43 0.9300 .
C43 C44 1.3900 .
C44 H44 0.9300 .
C44 C45 1.3900 .
C45 H45 0.9300 .
C45 C46 1.3900 .
C46 H46 0.9300 .
C46 C47 1.3900 .
C47 H47 0.9300 .

loop_
_geom_torsion_atom_site_label_1
_geom_torsion_atom_site_label_2
_geom_torsion_atom_site_label_3
_geom_torsion_atom_site_label_4
_geom_torsion
_geom_torsion_site_symmetry_1
_geom_torsion_site_symmetry_4
Th1 P1 C27 K1 -162.49(14) . 3_666
Th1 P1 C27 C28 -70.9(5) . .
Th1 P1 C27 C32 111.1(4) . .
Th1 C1 C2 C3 -70.1(3) . .
Th1 C1 C5 C4 73.2(3) . .
Th1 C1 C6 C7 -61.3(5) . .
Th1 C1 C6 C8 -179.7(3) . .
Th1 C1 C6 C9 61.6(5) . .
Th1 C2 C3 C4 -65.5(3) . .
Th1 C2 C3 C10 124.0(4) . .
Th1 C3 C4 C5 -67.8(3) . .
Th1 C3 C10 C11 81.8(4) . .
Th1 C3 C10 C12 -158.6(3) . .
Th1 C3 C10 C13 -40.3(5) . .
Th1 C4 C5 C1 -73.6(3) . .
Th1 C14 C15 C16 -67.4(3) . .
Th1 C14 C18 C17 69.8(3) . .
Th1 C14 C19 C20 61.8(4) . .
Th1 C14 C19 C21 -179.3(3) . .
Th1 C14 C19 C22 -61.3(5) . .
Th1 C15 C16 C17 -67.2(3) . .
Th1 C15 C16 C23 120.8(4) . .
Th1 C16 C17 C18 -70.1(3) . .
Th1 C16 C23 C24 82.7(4) . .
Th1 C16 C23 C25 -158.3(3) . .
Th1 C16 C23 C26 -39.1(5) . .
Th1 C17 C18 C14 -72.9(3) . .
K1 P1 C27 K1 -23.4(2) . 3_666
K1 P1 C27 C28 68.3(4) . .
K1 P1 C27 C32 -109.7(3) . .
K1 C27 C28 C29 -65.1(4) 3_666 .
K1 C27 C28 C33 114.7(4) 3_666 .
K1 C27 C32 C31 68.8(4) 3_666 .
K1 C27 C32 C39 -111.9(4) 3_666 .
K1 C28 C29 C30 -64.4(4) 3_666 .
K1 C28 C33 C34 -14.8(5) 3_666 .
K1 C28 C33 C35 -139.9(3) 3_666 .
K1 C29 C30 C31 -66.1(4) 3_666 .
K1 C29 C30 C36 113.6(4) 3_666 .
K1 C30 C31 C32 -64.7(4) 3_666 .
K1 C30 C36 C37 131.2(3) 3_666 .
K1 C30 C36 C38 8.7(5) 3_666 .
K1 C31 C32 C27 -67.7(4) 3_666 .
K1 C31 C32 C39 113.0(4) 3_666 .
K1 C32 C39 C40 19.6(5) 3_666 .
K1 C32 C39 C41 145.4(3) 3_666 .
P1 C27 C28 K1 -108.6(3) . 3_666
P1 C27 C28 C29 -173.7(3) . .
P1 C27 C28 C33 6.2(6) . .
P1 C27 C32 K1 106.1(3) . 3_666
P1 C27 C32 C31 174.9(3) . .
P1 C27 C32 C39 -5.8(6) . .
C1 C2 C3 Th1 68.1(3) . .
C1 C2 C3 C4 2.6(5) . .
C1 C2 C3 C10 -167.9(4) . .
C2 C1 C5 Th1 -70.3(3) . .
C2 C1 C5 C4 2.9(5) . .
C2 C1 C6 C7 40.5(6) . .
C2 C1 C6 C8 -77.8(5) . .
C2 C1 C6 C9 163.5(4) . .
C2 C3 C4 Th1 67.1(3) . .
C2 C3 C4 C5 -0.7(5) . .
C2 C3 C10 C11 -16.6(7) . .
C2 C3 C10 C12 103.0(5) . .
C2 C3 C10 C13 -138.7(4) . .
C3 C4 C5 Th1 72.3(3) . .
C3 C4 C5 C1 -1.3(5) . .
C4 C3 C10 C11 174.6(4) . .
C4 C3 C10 C12 -65.7(6) . .
C4 C3 C10 C13 52.5(6) . .
C5 C1 C2 Th1 66.7(3) . .
C5 C1 C2 C3 -3.4(5) . .
C5 C1 C6 C7 -154.8(4) . .
C5 C1 C6 C8 86.8(5) . .
C5 C1 C6 C9 -31.9(6) . .
C6 C1 C2 Th1 -126.2(4) . .
C6 C1 C2 C3 163.7(4) . .
C6 C1 C5 Th1 122.5(4) . .
C6 C1 C5 C4 -164.3(4) . .
C10 C3 C4 Th1 -122.1(4) . .
C10 C3 C4 C5 170.0(4) . .
C14 C15 C16 Th1 68.5(3) . .
C14 C15 C16 C17 1.2(5) . .
C14 C15 C16 C23 -170.7(4) . .
C15 C14 C18 Th1 -67.9(3) . .
C15 C14 C18 C17 1.9(5) . .
C15 C14 C19 C20 160.7(4) . .
C15 C14 C19 C21 -80.3(5) . .
C15 C14 C19 C22 37.6(6) . .
C15 C16 C17 Th1 70.1(3) . .
C15 C16 C17 C18 0.0(5) . .
C15 C16 C23 C24 -15.6(6) . .
C15 C16 C23 C25 103.3(5) . .
C15 C16 C23 C26 -137.4(4) . .
C16 C17 C18 Th1 71.6(3) . .
C16 C17 C18 C14 -1.3(5) . .
C17 C16 C23 C24 173.9(4) . .
C17 C16 C23 C25 -67.2(6) . .
C17 C16 C23 C26 52.1(6) . .
C18 C14 C15 Th1 65.4(3) . .
C18 C14 C15 C16 -2.0(5) . .
C18 C14 C19 C20 -32.5(6) . .
C18 C14 C19 C21 86.5(5) . .
C18 C14 C19 C22 -155.6(4) . .
C19 C14 C15 Th1 -125.4(4) . .
C19 C14 C15 C16 167.2(4) . .
C19 C14 C18 Th1 123.1(4) . .
C19 C14 C18 C17 -167.1(4) . .
C23 C16 C17 Th1 -117.8(4) . .
C23 C16 C17 C18 172.2(4) . .
C27 C28 C29 K1 62.4(4) . 3_666
C27 C28 C29 C30 -2.0(7) . .
C27 C28 C33 C34 -102.7(5) . .
C27 C28 C33 C35 132.2(4) . .
C27 C32 C39 C40 109.4(5) . .
C27 C32 C39 C41 -124.7(5) . .
C28 C27 C32 K1 -72.0(4) . 3_666
C28 C27 C32 C31 -3.2(6) . .
C28 C27 C32 C39 176.1(4) . .
C28 C29 C30 K1 64.2(4) . 3_666
C28 C29 C30 C31 -1.9(7) . .
C28 C29 C30 C36 177.8(4) . .
C29 C28 C33 C34 77.2(5) . .
C29 C28 C33 C35 -47.9(5) . .
C29 C30 C31 K1 67.9(4) . 3_666
C29 C30 C31 C32 3.2(7) . .
C29 C30 C36 C37 39.1(6) . .
C29 C30 C36 C38 -83.5(5) . .
C30 C31 C32 K1 67.1(4) . 3_666
C30 C31 C32 C27 -0.7(7) . .
C30 C31 C32 C39 -179.9(4) . .
C31 C30 C36 C37 -141.3(5) . .
C31 C30 C36 C38 96.1(5) . .
C31 C32 C39 C40 -71.3(6) . .
C31 C32 C39 C41 54.5(6) . .
C32 C27 C28 K1 69.5(3) . 3_666
C32 C27 C28 C29 4.4(6) . .
C32 C27 C28 C33 -175.7(4) . .
C33 C28 C29 K1 -117.4(4) . 3_666
C33 C28 C29 C30 178.2(4) . .
C36 C30 C31 K1 -111.8(4) . 3_666
C36 C30 C31 C32 -176.4(4) . .
C42 C43 C44 C45 0.0 . .
C43 C42 C47 C46 0.0 . .
C43 C44 C45 C46 0.0 . .
C44 C45 C46 C47 0.0 . .
C45 C46 C47 C42 0.0 . .
C47 C42 C43 C44 0.0 . .
